data_4060363
loop_
_publ_author_name
'Lee, Hon Man'

_journal_name_full Organometallics
_journal_paper_doi 10.1021/om049070v
_journal_year 2005
_chemical_formula_moiety 'C127 H127 Ag6 Cl2 N11 O7 P8, 2(C3 H7 N O), 2(N O3)'
_chemical_formula_sum 'C133 H141 Ag6 Cl2 N15 O15 P8'
_chemical_formula_weight 3155.49
_space_group_IT_number 2
_space_group_name_Hall '-P 1'
_space_group_name_H-M_alt 'P -1'
_symmetry_cell_setting triclinic
_symmetry_Int_Tables_number 2
_symmetry_space_group_name_Hall '-P 1'
_symmetry_space_group_name_H-M 'P -1'
_cell_angle_alpha 65.55(3)
_cell_angle_beta 66.36(2)
_cell_angle_gamma 87.31(3)
_cell_formula_units_Z 1
_cell_length_a 15.023(7)
_cell_length_b 15.734(8)
_cell_length_c 17.460(8)
_cell_measurement_temperature 273(2)
_cell_volume 3406(3)
_diffrn_ambient_temperature 273(2)
_exptl_crystal_density_diffrn 1.538
_cod_database_code 4060363

loop_
_symmetry_equiv_pos_as_xyz
'x, y, z'
'-x, -y, -z'

loop_
_atom_site_label
_atom_site_type_symbol
_atom_site_fract_x
_atom_site_fract_y
_atom_site_fract_z
_atom_site_U_iso_or_equiv
_atom_site_adp_type
_atom_site_occupancy
_atom_site_symmetry_multiplicity
_atom_site_calc_flag
_atom_site_refinement_flags
_atom_site_disorder_assembly
_atom_site_disorder_group
Ag1 Ag 0.11574(3) 0.08535(3) 0.38272(3) 0.04843(12) Uani 1 1 d . . .
Ag2 Ag 0.24769(3) 0.04529(3) 0.21867(3) 0.05141(13) Uani 1 1 d . . .
Ag3 Ag 0.13549(3) 0.42154(3) 0.30047(3) 0.06318(15) Uani 1 1 d . A .
Cl1 Cl 0.25701(12) 0.22100(11) 0.17105(12) 0.0752(5) Uani 1 1 d . . .
P1 P 0.05052(11) 0.43601(11) 0.20403(11) 0.0610(4) Uani 1 1 d . . .
P2 P 0.12833(10) -0.02829(11) 0.19281(10) 0.0502(4) Uani 1 1 d . . .
P3 P 0.37106(10) -0.03977(9) 0.26546(10) 0.0455(3) Uani 1 1 d . . .
P4 P 0.30021(11) 0.41880(9) 0.29215(9) 0.0504(4) Uani 1 1 d . . .
N1 N -0.0576(3) 0.1552(3) 0.3246(3) 0.0516(11) Uani 1 1 d . A .
N2 N -0.0479(3) 0.0113(3) 0.3497(3) 0.0475(10) Uani 1 1 d . . .
N3 N 0.2825(3) 0.1319(3) 0.4308(3) 0.0444(10) Uani 1 1 d . A .
N4 N 0.2727(3) -0.0118(3) 0.4512(3) 0.0439(10) Uani 1 1 d . . .
N5 N -0.0349(6) 0.3135(5) 0.4949(5) 0.0819(18) Uani 1 1 d . . .
N6 N 0.6045(5) 0.2607(4) 0.3960(5) 0.0824(17) Uani 1 1 d . . .
N8 N -0.3230(4) 0.7876(4) 0.2983(5) 0.0817(17) Uani 1 1 d . . .
O1 O -0.1100(5) 0.2706(6) 0.5688(5) 0.181(4) Uani 1 1 d . . .
O2 O 0.0260(5) 0.2823(6) 0.4643(4) 0.148(3) Uani 1 1 d . . .
O3 O -0.0237(8) 0.3954(6) 0.4573(6) 0.206(4) Uani 1 1 d . . .
O4 O 0.6863(4) 0.2410(4) 0.3728(4) 0.1080(18) Uani 1 1 d . . .
O5 O 0.5416(6) 0.2176(7) 0.4731(5) 0.171(3) Uani 1 1 d . . .
O6 O 0.5790(5) 0.3125(5) 0.3353(5) 0.138(2) Uani 1 1 d . . .
O8 O -0.2270(5) 0.8501(5) 0.3370(6) 0.151(3) Uani 1 1 d . . .
C1 C -0.0050(3) 0.0849(4) 0.3499(3) 0.0439(12) Uani 1 1 d . . .
C2 C -0.1293(4) 0.1256(5) 0.3077(4) 0.0668(17) Uani 1 1 d . . .
H2A H -0.1733 0.1620 0.2882 0.080 Uiso 1 1 calc R . .
C3 C -0.1243(4) 0.0350(4) 0.3245(4) 0.0578(15) Uani 1 1 d . . .
H3A H -0.1646 -0.0042 0.3199 0.069 Uiso 1 1 calc R . .
C4 C -0.0389(4) 0.2510(4) 0.3138(4) 0.0603(15) Uani 1 1 d . . .
H4A H -0.0014 0.2501 0.3481 0.072 Uiso 1 1 calc R A .
H4B H -0.1011 0.2717 0.3401 0.072 Uiso 1 1 calc R . .
C5 C 0.0164(4) 0.3205(4) 0.2138(4) 0.0657(17) Uani 1 1 d . A .
H5A H -0.0242 0.3273 0.1808 0.079 Uiso 1 1 calc R . .
H5B H 0.0752 0.2967 0.1853 0.079 Uiso 1 1 calc R . .
C12 C 0.1158(7) 0.5198(7) 0.0835(5) 0.051(4) Uani 0.50 1 d PG A 1
C13 C 0.2069(7) 0.5011(6) 0.0339(7) 0.081(4) Uani 0.50 1 d PG A 1
H13A H 0.2335 0.4501 0.0636 0.097 Uiso 0.50 1 calc PR A 1
C14 C 0.2581(6) 0.5586(8) -0.0602(7) 0.089(5) Uani 0.50 1 d PG A 1
H14A H 0.3191 0.5461 -0.0935 0.107 Uiso 0.50 1 calc PR A 1
C15 C 0.2183(8) 0.6348(8) -0.1047(5) 0.079(6) Uani 0.50 1 d PG A 1
H15A H 0.2526 0.6733 -0.1677 0.095 Uiso 0.50 1 calc PR A 1
C16 C 0.1272(8) 0.6535(6) -0.0551(7) 0.079(4) Uani 0.50 1 d PG A 1
H16A H 0.1006 0.7044 -0.0848 0.094 Uiso 0.50 1 calc PR A 1
C17 C 0.0760(6) 0.5960(7) 0.0390(7) 0.071(4) Uani 0.50 1 d PG A 1
H17A H 0.0150 0.6085 0.0722 0.085 Uiso 0.50 1 calc PR A 1
C12A C 0.1457(7) 0.5917(7) 0.0423(7) 0.061(3) Uani 0.50 1 d PG A 2
H12A H 0.1251 0.6190 0.0836 0.074 Uiso 0.50 1 calc PR A 2
C13A C 0.1997(8) 0.6475(5) -0.0518(7) 0.077(4) Uani 0.50 1 d PG A 2
H13B H 0.2153 0.7121 -0.0734 0.092 Uiso 0.50 1 calc PR A 2
C14A C 0.2304(8) 0.6067(7) -0.1134(5) 0.089(7) Uani 0.50 1 d PG A 2
H14B H 0.2665 0.6440 -0.1764 0.106 Uiso 0.50 1 calc PR A 2
C15A C 0.2071(8) 0.5101(7) -0.0811(5) 0.096(5) Uani 0.50 1 d PG A 2
H15B H 0.2277 0.4828 -0.1223 0.115 Uiso 0.50 1 calc PR A 2
C16A C 0.1531(8) 0.4543(5) 0.0130(6) 0.077(4) Uani 0.50 1 d PG A 2
H16B H 0.1376 0.3897 0.0347 0.092 Uiso 0.50 1 calc PR A 2
C17A C 0.1224(6) 0.4951(6) 0.0747(4) 0.047(4) Uani 0.50 1 d PG A 2
C19 C -0.0176(4) -0.0813(4) 0.3758(3) 0.0520(13) Uani 1 1 d . . .
H19A H -0.0735 -0.1273 0.4262 0.062 Uiso 1 1 calc R . .
H19B H 0.0321 -0.0822 0.3983 0.062 Uiso 1 1 calc R . .
C20 C 0.0235(4) -0.1101(4) 0.2960(4) 0.0575(14) Uani 1 1 d . . .
H20A H -0.0286 -0.1157 0.2782 0.069 Uiso 1 1 calc R . .
H20B H 0.0436 -0.1720 0.3181 0.069 Uiso 1 1 calc R . .
C26 C 0.1081(7) 0.1477(6) 0.0795(6) 0.112(3) Uani 1 1 d . . .
H26A H 0.1579 0.1689 0.0888 0.135 Uiso 1 1 calc R . .
C21 C 0.0738(4) 0.0556(5) 0.1206(4) 0.0614(16) Uani 1 1 d . . .
C22 C 0.0006(6) 0.0259(6) 0.1041(6) 0.098(3) Uani 1 1 d . . .
H22A H -0.0227 -0.0381 0.1314 0.118 Uiso 1 1 calc R . .
C23 C -0.0376(8) 0.0893(9) 0.0484(8) 0.128(4) Uani 1 1 d . . .
H23A H -0.0875 0.0683 0.0389 0.153 Uiso 1 1 calc R . .
C24 C -0.0043(10) 0.1803(9) 0.0078(8) 0.148(5) Uani 1 1 d . . .
H24A H -0.0303 0.2228 -0.0307 0.178 Uiso 1 1 calc R . .
C25 C 0.0678(11) 0.2122(7) 0.0218(9) 0.196(7) Uani 1 1 d . . .
H25A H 0.0905 0.2764 -0.0065 0.235 Uiso 1 1 calc R . .
C27 C 0.1822(4) -0.1009(5) 0.1304(4) 0.0619(16) Uani 1 1 d . . .
C28 C 0.1919(8) -0.1922(7) 0.1770(6) 0.142(4) Uani 1 1 d . . .
H28A H 0.1684 -0.2199 0.2413 0.170 Uiso 1 1 calc R . .
C29 C 0.2386(11) -0.2438(9) 0.1256(8) 0.204(7) Uani 1 1 d . . .
H29A H 0.2442 -0.3066 0.1574 0.245 Uiso 1 1 calc R . .
C30 C 0.2746(8) -0.2061(9) 0.0341(9) 0.132(4) Uani 1 1 d . . .
H30A H 0.3046 -0.2425 0.0029 0.158 Uiso 1 1 calc R . .
C31 C 0.2683(6) -0.1182(8) -0.0127(6) 0.100(3) Uani 1 1 d . . .
H31A H 0.2941 -0.0915 -0.0771 0.121 Uiso 1 1 calc R . .
C32 C 0.2214(5) -0.0638(6) 0.0362(5) 0.087(2) Uani 1 1 d . . .
H32A H 0.2174 -0.0010 0.0028 0.104 Uiso 1 1 calc R . .
C33 C 0.2312(4) 0.0681(3) 0.4252(3) 0.0435(12) Uani 1 1 d . . .
C34 C 0.3469(4) 0.0022(4) 0.4741(3) 0.0490(13) Uani 1 1 d . . .
H34A H 0.3847 -0.0423 0.4951 0.059 Uiso 1 1 calc R . .
C35 C 0.3538(4) 0.0928(4) 0.4601(4) 0.0494(13) Uani 1 1 d . . .
H35A H 0.3981 0.1233 0.4686 0.059 Uiso 1 1 calc R . .
C36 C 0.2415(4) -0.1017(3) 0.4558(4) 0.0502(13) Uani 1 1 d . . .
H36A H 0.1822 -0.0966 0.4456 0.060 Uiso 1 1 calc R . .
H36B H 0.2255 -0.1510 0.5176 0.060 Uiso 1 1 calc R . .
C37 C 0.3185(4) -0.1311(4) 0.3854(4) 0.0515(13) Uani 1 1 d . . .
H37A H 0.2889 -0.1856 0.3872 0.062 Uiso 1 1 calc R . .
H37B H 0.3715 -0.1503 0.4045 0.062 Uiso 1 1 calc R . .
C38 C 0.4704(3) 0.0291(3) 0.2591(3) 0.0413(11) Uani 1 1 d . . .
C39 C 0.5388(4) -0.0134(4) 0.2926(4) 0.0577(15) Uani 1 1 d . . .
H39A H 0.5366 -0.0786 0.3155 0.069 Uiso 1 1 calc R . .
C40 C 0.6092(4) 0.0389(5) 0.2923(4) 0.0670(17) Uani 1 1 d . . .
H40A H 0.6537 0.0089 0.3156 0.080 Uiso 1 1 calc R . .
C41 C 0.6146(4) 0.1351(4) 0.2580(4) 0.0616(16) Uani 1 1 d . . .
H41A H 0.6623 0.1705 0.2582 0.074 Uiso 1 1 calc R . .
C42 C 0.5485(4) 0.1788(4) 0.2232(4) 0.0566(14) Uani 1 1 d . . .
H42A H 0.5522 0.2441 0.1992 0.068 Uiso 1 1 calc R . .
C43 C 0.4767(4) 0.1259(4) 0.2240(4) 0.0486(13) Uani 1 1 d . . .
H43A H 0.4323 0.1560 0.2005 0.058 Uiso 1 1 calc R . .
C44 C 0.4361(4) -0.1032(4) 0.1959(4) 0.0536(14) Uani 1 1 d . . .
C45 C 0.4072(6) -0.1956(5) 0.2216(6) 0.117(3) Uani 1 1 d . . .
H45A H 0.3550 -0.2304 0.2784 0.140 Uiso 1 1 calc R . .
C46 C 0.4564(8) -0.2383(6) 0.1623(7) 0.134(4) Uani 1 1 d . . .
H46A H 0.4349 -0.3008 0.1798 0.161 Uiso 1 1 calc R . .
C47 C 0.5333(6) -0.1909(7) 0.0814(6) 0.098(3) Uani 1 1 d . . .
H47A H 0.5661 -0.2200 0.0432 0.118 Uiso 1 1 calc R . .
C48 C 0.5621(6) -0.1007(7) 0.0567(6) 0.110(3) Uani 1 1 d . . .
H48A H 0.6153 -0.0669 0.0004 0.132 Uiso 1 1 calc R . .
C49 C 0.5147(6) -0.0573(5) 0.1124(5) 0.095(2) Uani 1 1 d . . .
H49A H 0.5368 0.0056 0.0929 0.114 Uiso 1 1 calc R . .
C50 C 0.2631(4) 0.2291(3) 0.4112(4) 0.0507(13) Uani 1 1 d . . .
H50A H 0.2624 0.2435 0.4602 0.061 Uiso 1 1 calc R A .
H50B H 0.1986 0.2345 0.4110 0.061 Uiso 1 1 calc R . .
C51 C 0.3386(4) 0.3006(3) 0.3190(4) 0.0573(15) Uani 1 1 d . A .
H51A H 0.3456 0.2823 0.2704 0.069 Uiso 1 1 calc R . .
H51B H 0.4017 0.3020 0.3216 0.069 Uiso 1 1 calc R . .
C52 C 0.3249(4) 0.4630(4) 0.3632(4) 0.0524(14) Uani 1 1 d . A .
C54 C 0.4248(6) 0.4876(7) 0.4318(5) 0.101(3) Uani 1 1 d . A .
H54A H 0.4779 0.4734 0.4472 0.121 Uiso 1 1 calc R . .
C53 C 0.4011(5) 0.4418(5) 0.3889(5) 0.0760(18) Uani 1 1 d . . .
H53A H 0.4374 0.3955 0.3772 0.091 Uiso 1 1 calc R A .
C55 C 0.3709(7) 0.5537(7) 0.4517(6) 0.104(3) Uani 1 1 d . . .
H55A H 0.3877 0.5850 0.4801 0.124 Uiso 1 1 calc R A .
C56 C 0.2922(7) 0.5743(5) 0.4300(6) 0.102(3) Uani 1 1 d . A .
H56A H 0.2539 0.6181 0.4450 0.122 Uiso 1 1 calc R . .
C57 C 0.2708(5) 0.5289(4) 0.3854(4) 0.0727(18) Uani 1 1 d . . .
H57A H 0.2178 0.5435 0.3698 0.087 Uiso 1 1 calc R A .
C58 C 0.3919(4) 0.4936(4) 0.1761(4) 0.0577(15) Uani 1 1 d . A .
C59 C 0.3611(6) 0.5407(5) 0.1071(5) 0.089(2) Uani 1 1 d . . .
H59A H 0.2949 0.5317 0.1204 0.107 Uiso 1 1 calc R A .
C60 C 0.4261(8) 0.6010(6) 0.0185(5) 0.111(3) Uani 1 1 d . A .
H60A H 0.4038 0.6291 -0.0277 0.133 Uiso 1 1 calc R . .
C61 C 0.5206(8) 0.6192(5) -0.0015(6) 0.110(3) Uani 1 1 d . . .
H61A H 0.5634 0.6613 -0.0609 0.131 Uiso 1 1 calc R A .
C62 C 0.5543(6) 0.5768(6) 0.0643(7) 0.110(3) Uani 1 1 d . A .
H62A H 0.6200 0.5896 0.0508 0.132 Uiso 1 1 calc R . .
C63 C 0.4882(5) 0.5125(5) 0.1540(5) 0.093(2) Uani 1 1 d . . .
H63A H 0.5116 0.4825 0.1991 0.111 Uiso 1 1 calc R A .
C67 C -0.2983(7) 0.8017(6) 0.3567(7) 0.102(3) Uani 1 1 d . . .
H67 H -0.3406 0.7710 0.4192 0.123 Uiso 1 1 calc R . .
C68 C -0.2640(8) 0.8313(8) 0.2038(7) 0.169(5) Uani 1 1 d . . .
H68A H -0.2068 0.8676 0.1926 0.253 Uiso 1 1 calc R . .
H68B H -0.3000 0.8721 0.1724 0.253 Uiso 1 1 calc R . .
H68C H -0.2443 0.7842 0.1811 0.253 Uiso 1 1 calc R . .
C69 C -0.4126(8) 0.7282(7) 0.3296(9) 0.154(4) Uani 1 1 d . . .
H69A H -0.4456 0.7016 0.3960 0.231 Uiso 1 1 calc R . .
H69B H -0.3972 0.6784 0.3103 0.231 Uiso 1 1 calc R . .
H69C H -0.4545 0.7652 0.3033 0.231 Uiso 1 1 calc R . .
C6 C -0.0697(6) 0.4723(7) 0.2178(7) 0.050(3) Uani 0.50 1 d PG A 1
C7 C -0.0992(7) 0.5161(7) 0.1464(6) 0.070(3) Uani 0.50 1 d PG A 1
H7A H -0.0572 0.5265 0.0862 0.083 Uiso 0.50 1 calc PR A 1
C8 C -0.1917(7) 0.5444(7) 0.1648(8) 0.088(5) Uani 0.50 1 d PG A 1
H8A H -0.2114 0.5737 0.1170 0.106 Uiso 0.50 1 calc PR A 1
C9 C -0.2545(6) 0.5289(10) 0.2547(10) 0.097(6) Uani 0.50 1 d PG A 1
H9A H -0.3164 0.5479 0.2671 0.116 Uiso 0.50 1 calc PR A 1
C10 C -0.2250(9) 0.4852(12) 0.3262(7) 0.107(11) Uani 0.50 1 d PG A 1
H10A H -0.2670 0.4748 0.3863 0.128 Uiso 0.50 1 calc PR A 1
C11 C -0.1326(9) 0.4569(10) 0.3077(6) 0.090(6) Uani 0.50 1 d PG A 1
H11A H -0.1128 0.4276 0.3555 0.108 Uiso 0.50 1 calc PR A 1
O7 O 0.0940(7) 0.5917(6) 0.2784(7) 0.088(3) Uani 0.50 1 d P B 1
N7 N -0.0416(8) 0.6546(7) 0.3270(7) 0.064(3) Uani 0.50 1 d P B 1
C64 C 0.0291(9) 0.5982(8) 0.3456(9) 0.072(4) Uani 0.50 1 d P B 1
H64A H 0.0270 0.5679 0.4048 0.087 Uiso 0.50 1 calc PR B 1
C66 C -0.1225(10) 0.6540(10) 0.4056(10) 0.088(4) Uani 0.50 1 d P B 1
H66A H -0.1113 0.6192 0.4601 0.132 Uiso 0.50 1 calc PR B 1
H66B H -0.1813 0.6247 0.4120 0.132 Uiso 0.50 1 calc PR B 1
H66C H -0.1295 0.7176 0.3979 0.132 Uiso 0.50 1 calc PR B 1
C65 C -0.0391(11) 0.7034(10) 0.2340(9) 0.082(4) Uani 0.50 1 d P B 1
H65A H 0.0213 0.6974 0.1896 0.124 Uiso 0.50 1 calc PR B 1
H65B H -0.0434 0.7689 0.2194 0.124 Uiso 0.50 1 calc PR B 1
H65C H -0.0934 0.6758 0.2322 0.124 Uiso 0.50 1 calc PR B 1
C6A C -0.0559(10) 0.4976(9) 0.2464(11) 0.061(4) Uani 0.50 1 d P A 2
C7A C -0.0449(14) 0.5737(12) 0.2642(11) 0.110(6) Uani 0.50 1 d P A 2
H7AA H 0.0161 0.5966 0.2555 0.132 Uiso 0.50 1 calc PR A 2
C8A C -0.1290(18) 0.6156(12) 0.2960(14) 0.129(7) Uani 0.50 1 d P A 2
H8AA H -0.1240 0.6665 0.3088 0.155 Uiso 0.50 1 calc PR A 2
C9A C -0.2210(16) 0.5799(15) 0.3082(13) 0.125(8) Uani 0.50 1 d P A 2
H9AA H -0.2756 0.6093 0.3265 0.150 Uiso 0.50 1 calc PR A 2
C10A C -0.2300(17) 0.507(2) 0.2943(17) 0.087(6) Uani 0.50 1 d P A 2
H10C H -0.2907 0.4841 0.3024 0.104 Uiso 0.50 1 calc PR A 2
C11A C -0.1483(12) 0.4620(13) 0.2671(12) 0.080(5) Uani 0.50 1 d P A 2
H11B H -0.1571 0.4062 0.2628 0.096 Uiso 0.50 1 calc PR A 2

loop_
_atom_site_aniso_label
_atom_site_aniso_U_11
_atom_site_aniso_U_22
_atom_site_aniso_U_33
_atom_site_aniso_U_23
_atom_site_aniso_U_13
_atom_site_aniso_U_12
Ag1 0.0457(2) 0.0532(2) 0.0469(2) -0.02232(19) -0.01998(19) 0.01462(18)
Ag2 0.0449(2) 0.0602(3) 0.0459(2) -0.0197(2) -0.02010(19) 0.01407(19)
Ag3 0.0682(3) 0.0588(3) 0.0550(3) -0.0200(2) -0.0232(2) 0.0058(2)
Cl1 0.0619(9) 0.0580(9) 0.0829(11) -0.0108(8) -0.0291(8) 0.0065(7)
P1 0.0471(8) 0.0577(9) 0.0508(9) -0.0037(7) -0.0161(7) 0.0138(7)
P2 0.0421(8) 0.0672(9) 0.0450(8) -0.0257(7) -0.0212(6) 0.0177(7)
P3 0.0461(8) 0.0418(7) 0.0559(9) -0.0228(7) -0.0271(7) 0.0123(6)
P4 0.0544(8) 0.0379(7) 0.0436(8) -0.0143(6) -0.0100(7) 0.0077(6)
N1 0.049(3) 0.056(3) 0.049(3) -0.023(2) -0.021(2) 0.020(2)
N2 0.038(2) 0.056(3) 0.045(3) -0.021(2) -0.016(2) 0.011(2)
N3 0.047(2) 0.036(2) 0.043(2) -0.0138(19) -0.016(2) 0.0103(19)
N4 0.046(2) 0.035(2) 0.043(2) -0.0104(19) -0.018(2) 0.0086(18)
N5 0.098(5) 0.056(4) 0.079(5) -0.010(3) -0.047(4) 0.031(4)
N6 0.080(4) 0.079(4) 0.081(5) -0.029(3) -0.035(4) 0.038(4)
N8 0.080(4) 0.066(4) 0.111(5) -0.037(4) -0.054(4) 0.022(3)
O1 0.107(5) 0.210(8) 0.103(5) 0.017(5) -0.017(4) 0.027(5)
O2 0.129(6) 0.197(7) 0.081(4) -0.034(4) -0.042(4) 0.077(5)
O3 0.286(12) 0.131(7) 0.162(8) -0.061(6) -0.064(7) 0.065(7)
O4 0.091(4) 0.120(4) 0.129(5) -0.057(4) -0.061(4) 0.055(3)
O5 0.124(6) 0.242(9) 0.095(5) -0.051(5) -0.020(4) 0.045(6)
O6 0.133(5) 0.141(5) 0.141(6) -0.051(5) -0.075(5) 0.076(5)
O8 0.109(5) 0.154(6) 0.262(9) -0.130(6) -0.104(6) 0.028(4)
C1 0.039(3) 0.049(3) 0.033(3) -0.014(2) -0.009(2) 0.011(2)
C2 0.052(4) 0.090(5) 0.072(4) -0.043(4) -0.034(3) 0.041(3)
C3 0.040(3) 0.078(4) 0.064(4) -0.036(3) -0.026(3) 0.018(3)
C4 0.061(4) 0.047(3) 0.056(4) -0.016(3) -0.016(3) 0.012(3)
C5 0.053(3) 0.077(4) 0.050(4) -0.013(3) -0.020(3) 0.006(3)
C12 0.045(8) 0.054(10) 0.068(10) -0.037(9) -0.025(7) 0.008(7)
C13 0.075(10) 0.071(9) 0.071(10) -0.014(8) -0.024(8) 0.005(8)
C14 0.076(10) 0.110(13) 0.050(9) -0.024(9) -0.006(8) -0.002(9)
C15 0.103(16) 0.066(10) 0.066(14) -0.010(10) -0.051(12) -0.004(10)
C16 0.110(12) 0.064(9) 0.076(10) -0.027(8) -0.054(10) 0.008(9)
C17 0.087(10) 0.049(7) 0.060(8) -0.014(6) -0.028(8) 0.016(7)
C12A 0.061(8) 0.043(7) 0.068(9) -0.023(7) -0.016(7) -0.001(6)
C13A 0.094(12) 0.056(8) 0.061(10) -0.006(8) -0.031(9) -0.014(8)
C14A 0.093(14) 0.083(13) 0.045(10) 0.007(10) -0.016(10) -0.038(10)
C15A 0.127(14) 0.098(12) 0.052(9) -0.035(9) -0.026(9) 0.002(10)
C16A 0.114(11) 0.059(8) 0.043(7) -0.022(6) -0.018(7) -0.011(7)
C17A 0.055(10) 0.035(7) 0.037(8) -0.002(6) -0.017(7) -0.005(6)
C19 0.053(3) 0.050(3) 0.042(3) -0.019(3) -0.011(3) 0.012(3)
C20 0.059(3) 0.054(3) 0.063(4) -0.032(3) -0.022(3) 0.013(3)
C26 0.138(7) 0.086(6) 0.116(7) -0.004(5) -0.094(6) 0.003(5)
C21 0.057(4) 0.082(5) 0.055(4) -0.032(3) -0.033(3) 0.027(3)
C22 0.107(6) 0.122(6) 0.120(7) -0.068(5) -0.085(6) 0.052(5)
C23 0.143(9) 0.173(10) 0.155(9) -0.098(9) -0.125(8) 0.088(8)
C24 0.194(12) 0.143(10) 0.155(10) -0.047(8) -0.142(10) 0.078(9)
C25 0.266(15) 0.101(8) 0.222(14) 0.018(8) -0.195(13) 0.016(9)
C27 0.047(3) 0.099(5) 0.061(4) -0.050(4) -0.029(3) 0.026(3)
C28 0.197(10) 0.143(8) 0.077(6) -0.066(6) -0.041(6) 0.116(8)
C29 0.282(17) 0.147(10) 0.119(9) -0.073(8) -0.017(10) 0.118(11)
C30 0.137(9) 0.154(10) 0.133(9) -0.103(9) -0.047(7) 0.073(8)
C31 0.085(5) 0.168(9) 0.073(5) -0.078(6) -0.031(4) 0.038(6)
C32 0.084(5) 0.109(6) 0.073(5) -0.050(5) -0.028(4) 0.027(4)
C33 0.041(3) 0.040(3) 0.039(3) -0.014(2) -0.010(2) 0.008(2)
C34 0.046(3) 0.048(3) 0.051(3) -0.018(3) -0.022(3) 0.014(2)
C35 0.047(3) 0.050(3) 0.053(3) -0.022(3) -0.025(3) 0.010(2)
C36 0.051(3) 0.038(3) 0.050(3) -0.012(2) -0.018(3) 0.003(2)
C37 0.055(3) 0.040(3) 0.064(4) -0.022(3) -0.030(3) 0.014(2)
C38 0.038(3) 0.047(3) 0.042(3) -0.021(2) -0.018(2) 0.009(2)
C39 0.060(4) 0.048(3) 0.079(4) -0.029(3) -0.042(3) 0.024(3)
C40 0.057(4) 0.079(5) 0.082(5) -0.037(4) -0.043(3) 0.016(3)
C41 0.045(3) 0.062(4) 0.079(4) -0.036(3) -0.022(3) 0.001(3)
C42 0.058(4) 0.044(3) 0.062(4) -0.026(3) -0.016(3) 0.001(3)
C43 0.041(3) 0.049(3) 0.051(3) -0.019(3) -0.018(2) 0.010(2)
C44 0.055(3) 0.056(3) 0.065(4) -0.035(3) -0.030(3) 0.017(3)
C45 0.126(7) 0.073(5) 0.127(7) -0.073(5) 0.003(5) -0.001(5)
C46 0.143(9) 0.093(6) 0.156(9) -0.094(7) -0.010(7) 0.004(6)
C47 0.102(6) 0.110(7) 0.109(7) -0.081(6) -0.035(5) 0.029(5)
C48 0.106(6) 0.120(7) 0.100(6) -0.077(6) -0.008(5) 0.011(5)
C49 0.103(6) 0.082(5) 0.083(5) -0.051(4) -0.005(4) -0.003(4)
C50 0.049(3) 0.040(3) 0.053(3) -0.020(3) -0.014(3) 0.012(2)
C51 0.055(3) 0.044(3) 0.057(4) -0.020(3) -0.011(3) 0.011(3)
C52 0.052(3) 0.038(3) 0.049(3) -0.008(2) -0.016(3) 0.005(2)
C54 0.083(6) 0.133(8) 0.086(6) -0.035(5) -0.047(5) -0.003(5)
C53 0.069(4) 0.090(5) 0.073(5) -0.040(4) -0.029(4) 0.014(4)
C55 0.112(7) 0.115(7) 0.091(6) -0.049(5) -0.040(6) -0.026(6)
C56 0.121(7) 0.073(5) 0.129(7) -0.062(5) -0.051(6) 0.014(5)
C57 0.085(5) 0.064(4) 0.081(5) -0.043(4) -0.034(4) 0.022(4)
C58 0.058(4) 0.045(3) 0.052(3) -0.026(3) -0.001(3) 0.005(3)
C59 0.091(5) 0.078(5) 0.055(4) -0.010(4) -0.010(4) 0.020(4)
C60 0.124(8) 0.081(5) 0.064(5) -0.006(4) -0.007(5) 0.020(5)
C61 0.135(8) 0.052(4) 0.071(6) -0.019(4) 0.018(6) -0.009(5)
C62 0.081(6) 0.102(7) 0.102(7) -0.046(6) 0.010(5) -0.015(5)
C63 0.070(5) 0.098(5) 0.072(5) -0.030(4) 0.002(4) -0.011(4)
C67 0.102(7) 0.095(6) 0.137(8) -0.056(6) -0.071(6) 0.036(5)
C68 0.151(10) 0.191(11) 0.100(8) -0.019(8) -0.042(7) 0.059(9)
C69 0.139(9) 0.113(7) 0.258(14) -0.102(9) -0.106(9) 0.024(7)
C6 0.061(9) 0.033(7) 0.052(8) -0.021(6) -0.016(6) 0.002(6)
C7 0.071(8) 0.069(8) 0.085(10) -0.039(7) -0.044(8) 0.027(7)
C8 0.080(10) 0.092(11) 0.133(14) -0.059(10) -0.072(11) 0.028(9)
C9 0.075(12) 0.111(15) 0.121(17) -0.055(14) -0.055(12) 0.043(10)
C10 0.078(15) 0.14(2) 0.086(16) -0.042(15) -0.029(12) 0.052(13)
C11 0.092(15) 0.097(13) 0.076(13) -0.036(11) -0.035(11) 0.046(11)
O7 0.086(7) 0.060(5) 0.120(8) -0.044(6) -0.040(6) 0.031(5)
N7 0.070(7) 0.057(6) 0.071(7) -0.033(5) -0.031(6) 0.016(5)
C64 0.063(8) 0.046(7) 0.078(9) -0.038(7) 0.012(7) -0.008(6)
C66 0.068(9) 0.087(10) 0.088(11) -0.037(9) -0.015(8) 0.009(8)
C65 0.112(12) 0.075(9) 0.068(9) -0.024(7) -0.052(9) 0.015(8)
C6A 0.067(9) 0.041(8) 0.070(10) -0.021(7) -0.028(8) 0.020(6)
C7A 0.111(13) 0.093(12) 0.108(13) -0.059(11) -0.015(10) 0.017(10)
C8A 0.150(19) 0.074(12) 0.152(18) -0.069(12) -0.033(16) 0.038(13)
C9A 0.118(16) 0.090(13) 0.122(15) -0.039(12) -0.021(13) 0.069(13)
C10A 0.061(12) 0.107(15) 0.095(15) -0.043(12) -0.039(11) 0.051(11)
C11A 0.061(10) 0.071(10) 0.080(12) -0.010(9) -0.027(10) 0.023(8)

loop_
_geom_bond_atom_site_label_1
_geom_bond_atom_site_label_2
_geom_bond_distance
_geom_bond_site_symmetry_2
_geom_bond_publ_flag
Ag1 C33 2.110(5) . ?
Ag1 C1 2.110(5) . ?
Ag1 Ag2 3.0585(15) . ?
Ag2 P3 2.4432(16) . ?
Ag2 P2 2.4571(18) . ?
Ag2 Cl1 2.528(2) . ?
Ag3 P4 2.4194(19) . ?
Ag3 P1 2.428(2) . ?
P1 C12 1.816(7) . ?
P1 C6 1.820(7) . ?
P1 C5 1.831(7) . ?
P1 C17A 1.878(7) . ?
P1 C6A 1.881(13) . ?
P2 C21 1.831(6) . ?
P2 C20 1.839(6) . ?
P2 C27 1.839(6) . ?
P3 C38 1.825(5) . ?
P3 C37 1.834(5) . ?
P3 C44 1.840(6) . ?
P4 C52 1.808(6) . ?
P4 C58 1.825(6) . ?
P4 C51 1.845(5) . ?
N1 C1 1.355(6) . ?
N1 C2 1.370(7) . ?
N1 C4 1.465(7) . ?
N2 C1 1.354(6) . ?
N2 C3 1.372(6) . ?
N2 C19 1.446(6) . ?
N3 C33 1.352(6) . ?
N3 C35 1.379(6) . ?
N3 C50 1.465(6) . ?
N4 C33 1.362(6) . ?
N4 C34 1.381(6) . ?
N4 C36 1.472(6) . ?
N5 O2 1.071(7) . ?
N5 O3 1.163(9) . ?
N5 O1 1.256(8) . ?
N6 O4 1.200(7) . ?
N6 O5 1.203(8) . ?
N6 O6 1.231(7) . ?
N8 C67 1.312(10) . ?
N8 C68 1.388(10) . ?
N8 C69 1.446(10) . ?
O8 C67 1.187(10) . ?
C2 C3 1.337(8) . ?
C2 H2A 0.9300 . ?
C3 H3A 0.9300 . ?
C4 C5 1.508(7) . ?
C4 H4A 0.9700 . ?
C4 H4B 0.9700 . ?
C5 H5A 0.9700 . ?
C5 H5B 0.9700 . ?
C12 C13 1.3900 . ?
C12 C17 1.3900 . ?
C13 C14 1.3900 . ?
C13 H13A 0.9300 . ?
C14 C15 1.3900 . ?
C14 H14A 0.9300 . ?
C15 C16 1.3900 . ?
C15 H15A 0.9300 . ?
C16 C17 1.3900 . ?
C16 H16A 0.9300 . ?
C17 H17A 0.9300 . ?
C12A C13A 1.3900 . ?
C12A C17A 1.3900 . ?
C12A H12A 0.9300 . ?
C13A C14A 1.3900 . ?
C13A H13B 0.9300 . ?
C14A C15A 1.3900 . ?
C14A H14B 0.9300 . ?
C15A C16A 1.3900 . ?
C15A H15B 0.9300 . ?
C16A C17A 1.3900 . ?
C16A H16B 0.9300 . ?
C19 C20 1.527(7) . ?
C19 H19A 0.9700 . ?
C19 H19B 0.9700 . ?
C20 H20A 0.9700 . ?
C20 H20B 0.9700 . ?
C26 C21 1.338(10) . ?
C26 C25 1.412(11) . ?
C26 H26A 0.9300 . ?
C21 C22 1.387(9) . ?
C22 C23 1.365(11) . ?
C22 H22A 0.9300 . ?
C23 C24 1.321(14) . ?
C23 H23A 0.9300 . ?
C24 C25 1.360(15) . ?
C24 H24A 0.9300 . ?
C25 H25A 0.9300 . ?
C27 C32 1.361(8) . ?
C27 C28 1.362(10) . ?
C28 C29 1.415(12) . ?
C28 H28A 0.9300 . ?
C29 C30 1.323(13) . ?
C29 H29A 0.9300 . ?
C30 C31 1.305(12) . ?
C30 H30A 0.9300 . ?
C31 C32 1.422(10) . ?
C31 H31A 0.9300 . ?
C32 H32A 0.9300 . ?
C34 C35 1.344(7) . ?
C34 H34A 0.9300 . ?
C35 H35A 0.9300 . ?
C36 C37 1.530(7) . ?
C36 H36A 0.9700 . ?
C36 H36B 0.9700 . ?
C37 H37A 0.9700 . ?
C37 H37B 0.9700 . ?
C38 C43 1.377(7) . ?
C38 C39 1.393(7) . ?
C39 C40 1.368(8) . ?
C39 H39A 0.9300 . ?
C40 C41 1.371(8) . ?
C40 H40A 0.9300 . ?
C41 C42 1.378(8) . ?
C41 H41A 0.9300 . ?
C42 C43 1.387(7) . ?
C42 H42A 0.9300 . ?
C43 H43A 0.9300 . ?
C44 C45 1.367(9) . ?
C44 C49 1.367(8) . ?
C45 C46 1.408(10) . ?
C45 H45A 0.9300 . ?
C46 C47 1.337(11) . ?
C46 H46A 0.9300 . ?
C47 C48 1.336(11) . ?
C47 H47A 0.9300 . ?
C48 C49 1.368(10) . ?
C48 H48A 0.9300 . ?
C49 H49A 0.9300 . ?
C50 C51 1.516(7) . ?
C50 H50A 0.9700 . ?
C50 H50B 0.9700 . ?
C51 H51A 0.9700 . ?
C51 H51B 0.9700 . ?
C52 C53 1.369(8) . ?
C52 C57 1.375(8) . ?
C54 C55 1.361(11) . ?
C54 C53 1.376(10) . ?
C54 H54A 0.9300 . ?
C53 H53A 0.9300 . ?
C55 C56 1.367(11) . ?
C55 H55A 0.9300 . ?
C56 C57 1.379(10) . ?
C56 H56A 0.9300 . ?
C57 H57A 0.9300 . ?
C58 C63 1.352(9) . ?
C58 C59 1.375(9) . ?
C59 C60 1.381(10) . ?
C59 H59A 0.9300 . ?
C60 C61 1.332(13) . ?
C60 H60A 0.9300 . ?
C61 C62 1.350(12) . ?
C61 H61A 0.9300 . ?
C62 C63 1.413(10) . ?
C62 H62A 0.9300 . ?
C63 H63A 0.9300 . ?
C67 H67 0.9300 . ?
C68 H68A 0.9600 . ?
C68 H68B 0.9600 . ?
C68 H68C 0.9600 . ?
C69 H69A 0.9600 . ?
C69 H69B 0.9600 . ?
C69 H69C 0.9600 . ?
C6 C7 1.3900 . ?
C6 C11 1.3900 . ?
C7 C8 1.3900 . ?
C7 H7A 0.9300 . ?
C8 C9 1.3900 . ?
C8 H8A 0.9300 . ?
C9 C10 1.3900 . ?
C9 H9A 0.9300 . ?
C10 C11 1.3900 . ?
C10 H10A 0.9300 . ?
C11 H11A 0.9300 . ?
O7 C64 1.229(13) . ?
N7 C64 1.405(16) . ?
N7 C66 1.419(16) . ?
N7 C65 1.464(15) . ?
C64 H64A 0.9300 . ?
C66 H66A 0.9600 . ?
C66 H66B 0.9600 . ?
C66 H66C 0.9600 . ?
C65 H65A 0.9600 . ?
C65 H65B 0.9600 . ?
C65 H65C 0.9600 . ?
C6A C11A 1.37(2) . ?
C6A C7A 1.39(2) . ?
C7A C8A 1.41(2) . ?
C7A H7AA 0.9300 . ?
C8A C9A 1.42(3) . ?
C8A H8AA 0.9300 . ?
C9A C10A 1.29(4) . ?
C9A H9AA 0.9300 . ?
C10A C11A 1.40(2) . ?
C10A H10C 0.9300 . ?
C11A H11B 0.9300 . ?
